data_7023599
loop_
_publ_author_name
'Majhi, Paresh Kumar'
'Sauerbrey, Susanne'
'Leiendecker, Alexander'
'Schnakenburg, Gregor'
'Arduengo, 3rd, Anthony J'
'Streubel, Rainer'

_publ_section_title
;
 Synthesis and first complexes of C(4/5) P-bifunctional
 imidazole-2-thiones.
;
_journal_issue 36
_journal_name_full 'Dalton transactions (Cambridge, England : 2003)'
_journal_page_first 13126
_journal_page_last 13136
_journal_paper_doi 10.1039/c3dt51557e
_journal_volume 42
_journal_year 2013
_chemical_formula_moiety 'C39 H30 N2 O P2 S2'
_chemical_formula_sum 'C39 H30 N2 O P2 S2'
_chemical_formula_weight 668.71
_chemical_name_systematic
;
?
;
_space_group_IT_number 33
_symmetry_cell_setting orthorhombic
_symmetry_space_group_name_Hall 'P 2c -2n'
_symmetry_space_group_name_H-M 'P n a 21'
_atom_sites_solution_hydrogens geom
_atom_sites_solution_primary direct
_atom_sites_solution_secondary difmap
_audit_creation_method SHELXL-97
_cell_angle_alpha 90.00
_cell_angle_beta 90.00
_cell_angle_gamma 90.00
_cell_formula_units_Z 4
_cell_length_a 12.4616(3)
_cell_length_b 20.6622(6)
_cell_length_c 12.8212(4)
_cell_measurement_reflns_used 6330
_cell_measurement_temperature 100(2)
_cell_measurement_theta_max 29.76
_cell_measurement_theta_min 3.01
_cell_volume 3301.25(16)
_computing_cell_refinement 'Bruker SAINT'
_computing_data_collection 'Bruker APEX2'
_computing_data_reduction 'Bruker SAINT'
_computing_molecular_graphics 'Bruker SHELXTL'
_computing_publication_material 'Bruker SHELXTL'
_computing_structure_refinement 'SHELXL-97 (Sheldrick, 2008)'
_computing_structure_solution 'SHELXS-97 (Sheldrick, 2008)'
_diffrn_ambient_temperature 100(2)
_diffrn_measured_fraction_theta_full 0.996
_diffrn_measured_fraction_theta_max 0.996
_diffrn_measurement_device_type 'Bruker X8-KappaApexII'
_diffrn_measurement_method '\f and \w CCD rotation images, thin slices'
_diffrn_radiation_monochromator graphite
_diffrn_radiation_source 'fine-focus sealed tube'
_diffrn_radiation_type MoK\a
_diffrn_radiation_wavelength 0.71073
_diffrn_reflns_av_R_equivalents 0.0415
_diffrn_reflns_av_sigmaI/netI 0.0556
_diffrn_reflns_limit_h_max 9
_diffrn_reflns_limit_h_min -16
_diffrn_reflns_limit_k_max 27
_diffrn_reflns_limit_k_min -27
_diffrn_reflns_limit_l_max 16
_diffrn_reflns_limit_l_min -16
_diffrn_reflns_number 17943
_diffrn_reflns_theta_full 28.00
_diffrn_reflns_theta_max 28.00
_diffrn_reflns_theta_min 3.18
_diffrn_standards_number 0
_exptl_absorpt_coefficient_mu 0.294
_exptl_absorpt_correction_T_max 0.9545
_exptl_absorpt_correction_T_min 0.9119
_exptl_absorpt_correction_type multi-scan
_exptl_absorpt_process_details 'SADABS (2009/2), Bruker AXS 2009'
_exptl_crystal_colour colourless
_exptl_crystal_density_diffrn 1.345
_exptl_crystal_density_method 'not measured'
_exptl_crystal_description plate
_exptl_crystal_F_000 1392
_exptl_crystal_size_max 0.32
_exptl_crystal_size_mid 0.32
_exptl_crystal_size_min 0.16
_refine_diff_density_max 0.458
_refine_diff_density_min -0.487
_refine_diff_density_rms 0.073
_refine_ls_abs_structure_details 'Flack H D (1983), Acta Cryst. A39, 876-881'
_refine_ls_abs_structure_Flack 0.03(6)
_refine_ls_goodness_of_fit_ref 1.038
_refine_ls_hydrogen_treatment constr
_refine_ls_matrix_type full
_refine_ls_number_parameters 416
_refine_ls_number_reflns 7777
_refine_ls_number_restraints 1
_refine_ls_restrained_S_all 1.038
_refine_ls_R_factor_all 0.0459
_refine_ls_R_factor_gt 0.0411
_refine_ls_shift/su_max 0.006
_refine_ls_shift/su_mean 0.001
_refine_ls_structure_factor_coef Fsqd
_refine_ls_weighting_details 'calc w=1/[\s^2^(Fo^2^)+(0.0521P)^2^+0.6777P] where P=(Fo^2^+2Fc^2^)/3'
_refine_ls_weighting_scheme calc
_refine_ls_wR_factor_gt 0.1012
_refine_ls_wR_factor_ref 0.1046
_reflns_number_gt 7142
_reflns_number_total 7777
_reflns_threshold_expression >2sigma(I)
_cod_data_source_file c3dt51557e.txt
_cod_data_source_block Greg1148f
_cod_depositor_comments
;
The following automatic conversions were performed:

'_symmetry_cell_setting' value 'Orthorhombic' changed to
'orthorhombic' according to
/home/saulius/struct/CIF-dictionaries/cif_core.dic dictionary named
'cif_core.dic' version 2.4.2 from
2011-04-26.

'_exptl_absorpt_correction_type' value 'Multi-Scan'
changed to 'multi-scan' according to
/home/saulius/struct/CIF-dictionaries/cif_core.dic dictionary named
'cif_core.dic' version 2.4.2 from 2011-04-26.

Automatic conversion script
Id: cif_fix_values 1891 2012-01-12 08:04:46Z andrius 
;
_cod_original_cell_volume 3301.26(16)
_cod_database_code 7023599

loop_
_symmetry_equiv_pos_as_xyz
'x, y, z'
'-x, -y, z+1/2'
'-x+1/2, y+1/2, z+1/2'
'x+1/2, -y+1/2, z'

loop_
_atom_site_label
_atom_site_type_symbol
_atom_site_fract_x
_atom_site_fract_y
_atom_site_fract_z
_atom_site_U_iso_or_equiv
_atom_site_adp_type
_atom_site_occupancy
_atom_site_symmetry_multiplicity
_atom_site_calc_flag
_atom_site_refinement_flags
C1 C 0.67715(18) 0.42661(11) 0.63190(19) 0.0154(4) Uani 1 1 d .
C2 C 0.78827(17) 0.48737(11) 0.52909(19) 0.0148(4) Uani 1 1 d .
C3 C 0.72776(16) 0.52969(10) 0.5873(2) 0.0150(4) Uani 1 1 d .
C4 C 0.60713(19) 0.51408(11) 0.7445(2) 0.0184(5) Uani 1 1 d .
C5 C 0.4962(2) 0.50922(12) 0.7514(2) 0.0235(6) Uani 1 1 d .
H5A H 0.4555 0.4899 0.6970 0.028 Uiso 1 1 calc R
C6 C 0.4468(2) 0.53338(13) 0.8402(3) 0.0315(7) Uani 1 1 d .
H6A H 0.3710 0.5307 0.8466 0.038 Uiso 1 1 calc R
C7 C 0.5055(3) 0.56117(13) 0.9190(3) 0.0353(7) Uani 1 1 d .
H7A H 0.4701 0.5789 0.9780 0.042 Uiso 1 1 calc R
C8 C 0.6158(3) 0.56333(13) 0.9125(2) 0.0321(7) Uani 1 1 d .
H8A H 0.6564 0.5807 0.9686 0.039 Uiso 1 1 calc R
C9 C 0.6682(2) 0.54009(13) 0.8239(2) 0.0234(5) Uani 1 1 d .
H9A H 0.7442 0.5421 0.8183 0.028 Uiso 1 1 calc R
C10 C 0.79506(18) 0.36371(11) 0.5167(2) 0.0171(5) Uani 1 1 d .
C11 C 0.86114(18) 0.32661(11) 0.5802(2) 0.0204(5) Uani 1 1 d .
H11A H 0.8775 0.3405 0.6490 0.024 Uiso 1 1 calc R
C12 C 0.9032(2) 0.26883(12) 0.5421(2) 0.0240(5) Uani 1 1 d .
H12A H 0.9494 0.2434 0.5845 0.029 Uiso 1 1 calc R
C13 C 0.8776(2) 0.24848(12) 0.4426(2) 0.0258(6) Uani 1 1 d .
H13A H 0.9073 0.2094 0.4162 0.031 Uiso 1 1 calc R
C14 C 0.8084(2) 0.28505(12) 0.3808(2) 0.0231(5) Uani 1 1 d .
H14A H 0.7898 0.2702 0.3131 0.028 Uiso 1 1 calc R
C15 C 0.76631(19) 0.34310(12) 0.4174(2) 0.0202(5) Uani 1 1 d .
H15A H 0.7190 0.3681 0.3755 0.024 Uiso 1 1 calc R
C16 C 0.96102(18) 0.57436(12) 0.4633(2) 0.0195(5) Uani 1 1 d .
C17 C 0.97862(19) 0.59449(13) 0.5659(2) 0.0223(5) Uani 1 1 d .
H17A H 0.9500 0.5703 0.6224 0.027 Uiso 1 1 calc R
C18 C 1.0386(2) 0.65046(14) 0.5847(3) 0.0297(6) Uani 1 1 d .
H18A H 1.0494 0.6650 0.6541 0.036 Uiso 1 1 calc R
C19 C 1.0820(2) 0.68460(15) 0.5022(3) 0.0348(7) Uani 1 1 d .
H19A H 1.1233 0.7224 0.5151 0.042 Uiso 1 1 calc R
C20 C 1.0658(2) 0.66388(14) 0.4009(3) 0.0350(7) Uani 1 1 d .
H20A H 1.0966 0.6873 0.3447 0.042 Uiso 1 1 calc R
C21 C 1.0047(2) 0.60903(13) 0.3806(2) 0.0266(6) Uani 1 1 d .
H21A H 0.9929 0.5953 0.3108 0.032 Uiso 1 1 calc R
C22 C 0.99590(18) 0.43935(12) 0.4672(2) 0.0196(5) Uani 1 1 d .
C23 C 1.04066(19) 0.43803(13) 0.5662(2) 0.0259(6) Uani 1 1 d .
H23A H 1.0181 0.4685 0.6172 0.031 Uiso 1 1 calc R
C24 C 1.1181(2) 0.39256(15) 0.5909(3) 0.0333(6) Uani 1 1 d .
H24A H 1.1470 0.3911 0.6594 0.040 Uiso 1 1 calc R
C25 C 1.1536(2) 0.34902(16) 0.5157(3) 0.0353(7) Uani 1 1 d .
H25A H 1.2067 0.3178 0.5328 0.042 Uiso 1 1 calc R
C26 C 1.1113(2) 0.35133(14) 0.4161(3) 0.0329(7) Uani 1 1 d .
H26A H 1.1365 0.3221 0.3643 0.039 Uiso 1 1 calc R
C27 C 1.0323(2) 0.39615(13) 0.3914(2) 0.0252(5) Uani 1 1 d .
H27A H 1.0031 0.3974 0.3230 0.030 Uiso 1 1 calc R
C28 C 0.73814(19) 0.65013(11) 0.4634(2) 0.0177(5) Uani 1 1 d .
C29 C 0.80295(18) 0.70566(11) 0.4604(2) 0.0200(5) Uani 1 1 d .
H29A H 0.8382 0.7202 0.5219 0.024 Uiso 1 1 calc R
C30 C 0.8154(2) 0.73934(12) 0.3675(2) 0.0238(5) Uani 1 1 d .
H30A H 0.8603 0.7765 0.3653 0.029 Uiso 1 1 calc R
C31 C 0.7628(2) 0.71914(12) 0.2780(2) 0.0235(5) Uani 1 1 d .
H31A H 0.7707 0.7427 0.2149 0.028 Uiso 1 1 calc R
C32 C 0.6983(2) 0.66428(12) 0.2808(2) 0.0232(5) Uani 1 1 d .
H32A H 0.6624 0.6504 0.2194 0.028 Uiso 1 1 calc R
C33 C 0.6861(2) 0.62993(12) 0.3723(2) 0.0230(5) Uani 1 1 d .
H33A H 0.6422 0.5924 0.3735 0.028 Uiso 1 1 calc R
C34 C 0.56621(19) 0.62901(11) 0.6055(2) 0.0190(5) Uani 1 1 d .
C35 C 0.4897(2) 0.60004(14) 0.5420(2) 0.0257(6) Uani 1 1 d .
H35A H 0.5111 0.5710 0.4885 0.031 Uiso 1 1 calc R
C36 C 0.3816(2) 0.61373(16) 0.5569(3) 0.0353(7) Uani 1 1 d .
H36A H 0.3290 0.5935 0.5143 0.042 Uiso 1 1 calc R
C37 C 0.3506(2) 0.65667(16) 0.6336(3) 0.0359(7) Uani 1 1 d .
H37A H 0.2766 0.6658 0.6437 0.043 Uiso 1 1 calc R
C38 C 0.4271(2) 0.68666(14) 0.6964(3) 0.0343(7) Uani 1 1 d .
H38A H 0.4057 0.7166 0.7486 0.041 Uiso 1 1 calc R
C39 C 0.5343(2) 0.67252(12) 0.6821(2) 0.0248(5) Uani 1 1 d .
H39A H 0.5867 0.6927 0.7249 0.030 Uiso 1 1 calc R
N1 N 0.66247(15) 0.49147(9) 0.65157(16) 0.0148(4) Uani 1 1 d .
N2 N 0.75521(15) 0.42459(9) 0.55683(16) 0.0147(4) Uani 1 1 d .
O O 0.77488(11) 0.65349(8) 0.68200(15) 0.0197(4) Uani 1 1 d .
P1 P 0.89483(5) 0.49884(3) 0.43268(5) 0.01563(13) Uani 1 1 d .
P2 P 0.70998(5) 0.61783(3) 0.59055(5) 0.01614(13) Uani 1 1 d .
S1 S 0.61233(5) 0.36493(3) 0.68683(5) 0.02200(14) Uani 1 1 d .
S2 S 0.84576(6) 0.49031(3) 0.29165(6) 0.02954(16) Uani 1 1 d .

loop_
_atom_site_aniso_label
_atom_site_aniso_U_11
_atom_site_aniso_U_22
_atom_site_aniso_U_33
_atom_site_aniso_U_23
_atom_site_aniso_U_13
_atom_site_aniso_U_12
C1 0.0151(10) 0.0147(11) 0.0164(11) 0.0023(9) -0.0013(9) 0.0014(8)
C2 0.0140(10) 0.0133(10) 0.0171(12) 0.0014(9) -0.0010(9) -0.0002(8)
C3 0.0147(10) 0.0152(10) 0.0152(11) 0.0018(10) 0.0006(9) -0.0030(8)
C4 0.0234(11) 0.0127(10) 0.0191(12) 0.0014(9) 0.0076(10) 0.0021(9)
C5 0.0203(11) 0.0126(11) 0.0376(16) 0.0059(11) 0.0065(11) -0.0009(9)
C6 0.0305(14) 0.0152(12) 0.0487(19) 0.0072(12) 0.0226(13) 0.0021(11)
C7 0.0491(17) 0.0180(12) 0.0389(17) 0.0004(12) 0.0244(15) -0.0003(12)
C8 0.0501(17) 0.0240(14) 0.0221(15) -0.0027(11) 0.0109(13) -0.0049(12)
C9 0.0289(13) 0.0192(12) 0.0221(13) 0.0024(10) 0.0060(11) 0.0002(10)
C10 0.0176(10) 0.0127(11) 0.0209(12) 0.0019(9) 0.0026(10) 0.0014(9)
C11 0.0217(11) 0.0197(12) 0.0197(13) 0.0044(10) 0.0038(10) 0.0031(9)
C12 0.0237(12) 0.0197(12) 0.0287(15) 0.0071(11) 0.0024(11) 0.0071(10)
C13 0.0269(12) 0.0142(11) 0.0363(16) -0.0001(11) 0.0103(12) 0.0023(10)
C14 0.0264(12) 0.0179(12) 0.0251(14) -0.0020(10) 0.0006(11) -0.0029(10)
C15 0.0183(10) 0.0176(12) 0.0248(14) 0.0002(10) -0.0007(10) -0.0001(9)
C16 0.0137(10) 0.0193(11) 0.0256(13) -0.0015(10) 0.0026(9) -0.0023(9)
C17 0.0174(10) 0.0226(12) 0.0271(14) 0.0008(10) -0.0002(10) -0.0018(9)
C18 0.0216(12) 0.0324(14) 0.0350(16) -0.0054(13) -0.0016(12) -0.0051(11)
C19 0.0258(13) 0.0302(15) 0.049(2) -0.0049(14) 0.0040(13) -0.0136(12)
C20 0.0358(15) 0.0309(15) 0.0384(17) 0.0014(13) 0.0107(13) -0.0146(13)
C21 0.0283(13) 0.0248(14) 0.0267(14) 0.0010(11) 0.0058(11) -0.0072(11)
C22 0.0140(10) 0.0205(12) 0.0243(13) -0.0001(10) 0.0020(9) -0.0002(9)
C23 0.0210(11) 0.0306(14) 0.0261(14) -0.0038(11) -0.0008(11) 0.0069(10)
C24 0.0298(13) 0.0407(17) 0.0294(15) -0.0003(14) -0.0074(13) 0.0103(12)
C25 0.0234(13) 0.0399(17) 0.0427(18) -0.0019(14) 0.0004(13) 0.0147(12)
C26 0.0263(13) 0.0289(14) 0.0435(19) -0.0077(13) 0.0072(13) 0.0077(11)
C27 0.0216(12) 0.0252(13) 0.0289(14) -0.0058(11) 0.0038(11) -0.0010(10)
C28 0.0195(11) 0.0121(10) 0.0215(12) 0.0023(9) 0.0046(9) 0.0009(9)
C29 0.0191(10) 0.0159(11) 0.0251(13) 0.0007(10) 0.0027(10) -0.0021(9)
C30 0.0257(12) 0.0161(12) 0.0296(14) 0.0039(10) 0.0062(11) -0.0013(10)
C31 0.0250(11) 0.0210(13) 0.0245(14) 0.0057(10) 0.0025(11) 0.0035(10)
C32 0.0291(12) 0.0193(12) 0.0211(13) -0.0001(10) 0.0002(11) 0.0021(10)
C33 0.0281(12) 0.0164(11) 0.0246(13) 0.0002(10) 0.0016(11) -0.0027(10)
C34 0.0197(10) 0.0137(10) 0.0236(13) 0.0027(9) 0.0060(10) 0.0015(9)
C35 0.0257(12) 0.0278(13) 0.0235(14) -0.0007(11) 0.0007(11) 0.0039(11)
C36 0.0231(13) 0.0428(17) 0.0399(18) 0.0053(14) -0.0017(12) -0.0003(12)
C37 0.0257(13) 0.0391(17) 0.0429(19) 0.0096(14) 0.0105(13) 0.0156(12)
C38 0.0391(15) 0.0262(14) 0.0377(17) 0.0012(13) 0.0128(14) 0.0090(12)
C39 0.0312(12) 0.0168(12) 0.0263(13) -0.0010(11) 0.0074(12) -0.0013(10)
N1 0.0150(8) 0.0128(9) 0.0167(10) 0.0009(8) 0.0023(8) 0.0001(7)
N2 0.0153(8) 0.0111(8) 0.0177(10) 0.0007(7) 0.0011(7) 0.0000(7)
O 0.0112(7) 0.0205(8) 0.0273(9) 0.0163(8) 0.0068(7) 0.0006(6)
P1 0.0160(3) 0.0166(3) 0.0143(3) 0.0005(2) 0.0014(2) -0.0014(2)
P2 0.0189(3) 0.0118(3) 0.0178(3) 0.0000(2) 0.0028(2) -0.0022(2)
S1 0.0240(3) 0.0146(3) 0.0274(3) 0.0063(3) 0.0063(3) -0.0006(2)
S2 0.0318(3) 0.0302(4) 0.0266(3) 0.0056(3) 0.0007(3) -0.0012(3)

loop_
_atom_type_symbol
_atom_type_description
_atom_type_scat_dispersion_real
_atom_type_scat_dispersion_imag
_atom_type_scat_source
C C 0.0033 0.0016 'International Tables Vol C Tables 4.2.6.8 and 6.1.1.4'
H H 0.0000 0.0000 'International Tables Vol C Tables 4.2.6.8 and 6.1.1.4'
N N 0.0061 0.0033 'International Tables Vol C Tables 4.2.6.8 and 6.1.1.4'
O O 0.0106 0.0060 'International Tables Vol C Tables 4.2.6.8 and 6.1.1.4'
P P 0.1023 0.0942 'International Tables Vol C Tables 4.2.6.8 and 6.1.1.4'
S S 0.1246 0.1234 'International Tables Vol C Tables 4.2.6.8 and 6.1.1.4'

loop_
_geom_angle_atom_site_label_1
_geom_angle_atom_site_label_2
_geom_angle_atom_site_label_3
_geom_angle
N2 C1 N1 104.67(19)
N2 C1 S1 128.21(18)
N1 C1 S1 127.12(18)
C3 C2 N2 106.78(19)
C3 C2 P1 133.02(17)
N2 C2 P1 120.20(16)
C2 C3 N1 106.20(18)
C2 C3 P2 135.22(18)
N1 C3 P2 118.40(16)
C9 C4 C5 122.0(2)
C9 C4 N1 117.9(2)
C5 C4 N1 120.1(2)
C6 C5 C4 117.9(3)
C6 C5 H5A 121.0
C4 C5 H5A 121.0
C7 C6 C5 121.1(3)
C7 C6 H6A 119.4
C5 C6 H6A 119.4
C6 C7 C8 120.0(3)
C6 C7 H7A 120.0
C8 C7 H7A 120.0
C7 C8 C9 120.3(3)
C7 C8 H8A 119.8
C9 C8 H8A 119.8
C4 C9 C8 118.4(2)
C4 C9 H9A 120.8
C8 C9 H9A 120.8
C11 C10 C15 121.4(2)
C11 C10 N2 118.3(2)
C15 C10 N2 120.2(2)
C10 C11 C12 119.4(2)
C10 C11 H11A 120.3
C12 C11 H11A 120.3
C13 C12 C11 119.9(2)
C13 C12 H12A 120.0
C11 C12 H12A 120.0
C12 C13 C14 120.2(2)
C12 C13 H13A 119.9
C14 C13 H13A 119.9
C15 C14 C13 120.6(3)
C15 C14 H14A 119.7
C13 C14 H14A 119.7
C10 C15 C14 118.4(2)
C10 C15 H15A 120.8
C14 C15 H15A 120.8
C21 C16 C17 120.2(2)
C21 C16 P1 117.2(2)
C17 C16 P1 122.24(19)
C16 C17 C18 119.5(3)
C16 C17 H17A 120.2
C18 C17 H17A 120.2
C19 C18 C17 120.0(3)
C19 C18 H18A 120.0
C17 C18 H18A 120.0
C18 C19 C20 120.2(3)
C18 C19 H19A 119.9
C20 C19 H19A 119.9
C19 C20 C21 120.6(3)
C19 C20 H20A 119.7
C21 C20 H20A 119.7
C20 C21 C16 119.5(3)
C20 C21 H21A 120.3
C16 C21 H21A 120.3
C23 C22 C27 119.6(2)
C23 C22 P1 121.0(2)
C27 C22 P1 119.3(2)
C24 C23 C22 120.3(3)
C24 C23 H23A 119.9
C22 C23 H23A 119.9
C23 C24 C25 120.1(3)
C23 C24 H24A 119.9
C25 C24 H24A 119.9
C26 C25 C24 119.8(3)
C26 C25 H25A 120.1
C24 C25 H25A 120.1
C25 C26 C27 120.3(3)
C25 C26 H26A 119.9
C27 C26 H26A 119.9
C26 C27 C22 119.9(3)
C26 C27 H27A 120.1
C22 C27 H27A 120.1
C33 C28 C29 119.2(2)
C33 C28 P2 123.79(18)
C29 C28 P2 116.2(2)
C30 C29 C28 119.8(2)
C30 C29 H29A 120.1
C28 C29 H29A 120.1
C31 C30 C29 120.4(2)
C31 C30 H30A 119.8
C29 C30 H30A 119.8
C30 C31 C32 119.8(3)
C30 C31 H31A 120.1
C32 C31 H31A 120.1
C33 C32 C31 120.3(3)
C33 C32 H32A 119.8
C31 C32 H32A 119.8
C32 C33 C28 120.4(2)
C32 C33 H33A 119.8
C28 C33 H33A 119.8
C39 C34 C35 119.8(2)
C39 C34 P2 116.04(19)
C35 C34 P2 124.1(2)
C36 C35 C34 119.8(3)
C36 C35 H35A 120.1
C34 C35 H35A 120.1
C37 C36 C35 120.0(3)
C37 C36 H36A 120.0
C35 C36 H36A 120.0
C36 C37 C38 120.4(3)
C36 C37 H37A 119.8
C38 C37 H37A 119.8
C39 C38 C37 119.5(3)
C39 C38 H38A 120.3
C37 C38 H38A 120.3
C38 C39 C34 120.5(3)
C38 C39 H39A 119.7
C34 C39 H39A 119.7
C1 N1 C3 111.33(19)
C1 N1 C4 121.77(19)
C3 N1 C4 125.18(19)
C1 N2 C2 110.96(19)
C1 N2 C10 121.36(19)
C2 N2 C10 127.7(2)
C16 P1 C22 102.41(11)
C16 P1 C2 107.22(11)
C22 P1 C2 104.55(11)
C16 P1 S2 115.46(9)
C22 P1 S2 112.89(9)
C2 P1 S2 113.19(8)
O P2 C28 113.22(10)
O P2 C34 111.22(10)
C28 P2 C34 103.95(11)
O P2 C3 114.32(10)
C28 P2 C3 108.94(11)
C34 P2 C3 104.34(10)

loop_
_geom_bond_atom_site_label_1
_geom_bond_atom_site_label_2
_geom_bond_distance
C1 N2 1.369(3)
C1 N1 1.376(3)
C1 S1 1.665(2)
C2 C3 1.375(3)
C2 N2 1.407(3)
C2 P1 1.830(2)
C3 N1 1.402(3)
C3 P2 1.835(2)
C4 C9 1.380(4)
C4 C5 1.388(3)
C4 N1 1.453(3)
C5 C6 1.388(4)
C5 H5A 0.9500
C6 C7 1.374(5)
C6 H6A 0.9500
C7 C8 1.378(4)
C7 H7A 0.9500
C8 C9 1.396(4)
C8 H8A 0.9500
C9 H9A 0.9500
C10 C11 1.389(3)
C10 C15 1.390(4)
C10 N2 1.447(3)
C11 C12 1.392(3)
C11 H11A 0.9500
C12 C13 1.380(4)
C12 H12A 0.9500
C13 C14 1.394(4)
C13 H13A 0.9500
C14 C15 1.390(3)
C14 H14A 0.9500
C15 H15A 0.9500
C16 C21 1.391(4)
C16 C17 1.396(4)
C16 P1 1.808(2)
C17 C18 1.398(4)
C17 H17A 0.9500
C18 C19 1.382(4)
C18 H18A 0.9500
C19 C20 1.382(5)
C19 H19A 0.9500
C20 C21 1.390(4)
C20 H20A 0.9500
C21 H21A 0.9500
C22 C23 1.386(4)
C22 C27 1.395(4)
C22 P1 1.815(2)
C23 C24 1.383(4)
C23 H23A 0.9500
C24 C25 1.391(5)
C24 H24A 0.9500
C25 C26 1.382(5)
C25 H25A 0.9500
C26 C27 1.388(4)
C26 H26A 0.9500
C27 H27A 0.9500
C28 C33 1.399(4)
C28 C29 1.404(3)
C28 P2 1.796(3)
C29 C30 1.388(4)
C29 H29A 0.9500
C30 C31 1.387(4)
C30 H30A 0.9500
C31 C32 1.390(4)
C31 H31A 0.9500
C32 C33 1.379(4)
C32 H32A 0.9500
C33 H33A 0.9500
C34 C39 1.389(3)
C34 C35 1.390(4)
C34 P2 1.817(2)
C35 C36 1.389(4)
C35 H35A 0.9500
C36 C37 1.380(5)
C36 H36A 0.9500
C37 C38 1.393(5)
C37 H37A 0.9500
C38 C39 1.379(4)
C38 H38A 0.9500
C39 H39A 0.9500
O P2 1.604(2)
P1 S2 1.9169(10)

loop_
_geom_torsion_atom_site_label_1
_geom_torsion_atom_site_label_2
_geom_torsion_atom_site_label_3
_geom_torsion_atom_site_label_4
_geom_torsion
N2 C2 C3 N1 2.1(2)
P1 C2 C3 N1 -177.05(19)
N2 C2 C3 P2 -172.82(19)
P1 C2 C3 P2 8.0(4)
C9 C4 C5 C6 2.0(4)
N1 C4 C5 C6 -177.9(2)
C4 C5 C6 C7 -0.1(4)
C5 C6 C7 C8 -2.4(4)
C6 C7 C8 C9 3.0(4)
C5 C4 C9 C8 -1.4(4)
N1 C4 C9 C8 178.6(2)
C7 C8 C9 C4 -1.1(4)
C15 C10 C11 C12 2.7(3)
N2 C10 C11 C12 -178.0(2)
C10 C11 C12 C13 -1.0(4)
C11 C12 C13 C14 -1.1(4)
C12 C13 C14 C15 1.6(4)
C11 C10 C15 C14 -2.3(3)
N2 C10 C15 C14 178.5(2)
C13 C14 C15 C10 0.1(4)
C21 C16 C17 C18 1.3(4)
P1 C16 C17 C18 174.34(19)
C16 C17 C18 C19 -1.5(4)
C17 C18 C19 C20 0.5(4)
C18 C19 C20 C21 0.7(5)
C19 C20 C21 C16 -0.9(5)
C17 C16 C21 C20 -0.1(4)
P1 C16 C21 C20 -173.5(2)
C27 C22 C23 C24 -2.4(4)
P1 C22 C23 C24 -179.6(2)
C22 C23 C24 C25 1.8(4)
C23 C24 C25 C26 0.0(5)
C24 C25 C26 C27 -1.1(5)
C25 C26 C27 C22 0.5(4)
C23 C22 C27 C26 1.3(4)
P1 C22 C27 C26 178.6(2)
C33 C28 C29 C30 -0.6(4)
P2 C28 C29 C30 -170.34(19)
C28 C29 C30 C31 1.1(4)
C29 C30 C31 C32 -0.9(4)
C30 C31 C32 C33 0.2(4)
C31 C32 C33 C28 0.4(4)
C29 C28 C33 C32 -0.1(4)
P2 C28 C33 C32 168.8(2)
C39 C34 C35 C36 -1.3(4)
P2 C34 C35 C36 -177.3(2)
C34 C35 C36 C37 0.9(4)
C35 C36 C37 C38 0.2(5)
C36 C37 C38 C39 -0.8(5)
C37 C38 C39 C34 0.3(4)
C35 C34 C39 C38 0.7(4)
P2 C34 C39 C38 177.0(2)
N2 C1 N1 C3 2.0(2)
S1 C1 N1 C3 -177.27(18)
N2 C1 N1 C4 -163.8(2)
S1 C1 N1 C4 17.0(3)
C2 C3 N1 C1 -2.6(3)
P2 C3 N1 C1 173.34(16)
C2 C3 N1 C4 162.5(2)
P2 C3 N1 C4 -21.5(3)
C9 C4 N1 C1 105.0(3)
C5 C4 N1 C1 -75.0(3)
C9 C4 N1 C3 -58.7(3)
C5 C4 N1 C3 121.3(3)
N1 C1 N2 C2 -0.6(2)
S1 C1 N2 C2 178.66(18)
N1 C1 N2 C10 178.6(2)
S1 C1 N2 C10 -2.2(3)
C3 C2 N2 C1 -1.0(3)
P1 C2 N2 C1 178.30(16)
C3 C2 N2 C10 179.9(2)
P1 C2 N2 C10 -0.8(3)
C11 C10 N2 C1 -72.9(3)
C15 C10 N2 C1 106.4(3)
C11 C10 N2 C2 106.1(3)
C15 C10 N2 C2 -74.6(3)
C21 C16 P1 C22 100.9(2)
C17 C16 P1 C22 -72.3(2)
C21 C16 P1 C2 -149.3(2)
C17 C16 P1 C2 37.4(2)
C21 C16 P1 S2 -22.2(2)
C17 C16 P1 S2 164.62(18)
C23 C22 P1 C16 55.3(2)
C27 C22 P1 C16 -121.9(2)
C23 C22 P1 C2 -56.4(2)
C27 C22 P1 C2 126.4(2)
C23 C22 P1 S2 -179.89(18)
C27 C22 P1 S2 2.9(2)
C3 C2 P1 C16 27.6(3)
N2 C2 P1 C16 -151.49(18)
C3 C2 P1 C22 135.9(2)
N2 C2 P1 C22 -43.3(2)
C3 C2 P1 S2 -100.9(2)
N2 C2 P1 S2 80.01(19)
C33 C28 P2 O -175.61(19)
C29 C28 P2 O -6.4(2)
C33 C28 P2 C34 -54.8(2)
C29 C28 P2 C34 114.42(19)
C33 C28 P2 C3 56.0(2)
C29 C28 P2 C3 -134.79(18)
C39 C34 P2 O 8.4(2)
C35 C34 P2 O -175.5(2)
C39 C34 P2 C28 -113.7(2)
C35 C34 P2 C28 62.4(2)
C39 C34 P2 C3 132.1(2)
C35 C34 P2 C3 -51.8(2)
C2 C3 P2 O -100.8(3)
N1 C3 P2 O 84.70(19)
C2 C3 P2 C28 27.0(3)
N1 C3 P2 C28 -147.53(18)
C2 C3 P2 C34 137.5(2)
N1 C3 P2 C34 -37.0(2)
